data_7226251
loop_
_publ_author_name
'Andleeb, Sohaila'
'Imtiaz-ud-Din, Imtiaz-ud-Din'
'Rauf, Muhammad Khawar'
'Azam, Syed Sikander'
'Badshah, Amin'
'Sadaf, Haseeba'
'Raheel, Ahmad'
'Tahir, Muhammad Nawaz'
'Raza, Saad'

_publ_section_title
;
 A One-pot Multicomponent Facile Synthesis of
 Dihydropyrimidin-2(1H)-thione Derivatives using Triphenylgermane as a
 Catalyst and its Binding Pattern Validation
;
_journal_name_full 'RSC Adv.'
_journal_paper_doi 10.1039/C6RA19162B
_journal_year 2016
_chemical_formula_sum 'C14 H17 N3 O3 S'
_chemical_formula_weight 307.36
_space_group_crystal_system monoclinic
_space_group_IT_number 14
_space_group_name_Hall '-P 2yn'
_space_group_name_H-M_alt 'P 1 21/n 1'
_symmetry_space_group_name_Hall '-P 2yn'
_symmetry_space_group_name_H-M 'P 1 21/n 1'
_atom_sites_solution_hydrogens geom
_audit_creation_method SHELXL-2014/7
_audit_update_record
;
2015-08-18 deposited with the CCDC.
2016-08-05 downloaded from the CCDC.
;
_cell_angle_alpha 90
_cell_angle_beta 107.574(3)
_cell_angle_gamma 90
_cell_formula_units_Z 4
_cell_length_a 12.0474(15)
_cell_length_b 9.4787(9)
_cell_length_c 14.3337(17)
_cell_measurement_temperature 296(2)
_cell_volume 1560.4(3)
_computing_structure_refinement 'SHELXL-2014/7 (Sheldrick, 2014)'
_diffrn_ambient_temperature 296(2)
_diffrn_measured_fraction_theta_full 0.998
_diffrn_measured_fraction_theta_max 0.998
_diffrn_radiation_type MoK\a
_diffrn_radiation_wavelength 0.71073
_diffrn_reflns_av_R_equivalents 0.0533
_diffrn_reflns_av_unetI/netI 0.0722
_diffrn_reflns_Laue_measured_fraction_full 0.998
_diffrn_reflns_Laue_measured_fraction_max 0.998
_diffrn_reflns_limit_h_max 15
_diffrn_reflns_limit_h_min -15
_diffrn_reflns_limit_k_max 8
_diffrn_reflns_limit_k_min -12
_diffrn_reflns_limit_l_max 18
_diffrn_reflns_limit_l_min -18
_diffrn_reflns_number 12620
_diffrn_reflns_point_group_measured_fraction_full 0.998
_diffrn_reflns_point_group_measured_fraction_max 0.998
_diffrn_reflns_theta_full 25.242
_diffrn_reflns_theta_max 26.998
_diffrn_reflns_theta_min 2.615
_exptl_absorpt_coefficient_mu 0.220
_exptl_crystal_density_diffrn 1.308
_exptl_crystal_F_000 648
_exptl_crystal_size_max 0.400
_exptl_crystal_size_mid 0.220
_exptl_crystal_size_min 0.200
_refine_diff_density_max 0.217
_refine_diff_density_min -0.196
_refine_diff_density_rms 0.039
_refine_ls_extinction_method none
_refine_ls_goodness_of_fit_ref 1.014
_refine_ls_hydrogen_treatment constr
_refine_ls_matrix_type full
_refine_ls_number_parameters 194
_refine_ls_number_reflns 3398
_refine_ls_number_restraints 0
_refine_ls_restrained_S_all 1.014
_refine_ls_R_factor_all 0.1401
_refine_ls_R_factor_gt 0.0587
_refine_ls_shift/su_max 0.000
_refine_ls_shift/su_mean 0.000
_refine_ls_structure_factor_coef Fsqd
_refine_ls_weighting_details 'w=1/[\s^2^(Fo^2^)+(0.0662P)^2^+0.0851P] where P=(Fo^2^+2Fc^2^)/3'
_refine_ls_weighting_scheme calc
_refine_ls_wR_factor_gt 0.1314
_refine_ls_wR_factor_ref 0.1612
_reflns_Friedel_coverage 0.000
_reflns_number_gt 1618
_reflns_number_total 3398
_reflns_threshold_expression 'I > 2\s(I)'
_cod_data_source_file c6ra19162b2.cif
_cod_data_source_block shelx
_cod_database_code 7226251
_shelx_shelxl_version_number 2014/7
_shelx_space_group_comment
;
The symmetry employed for this shelxl refinement is uniquely defined
by the following loop, which should always be used as a source of
symmetry information in preference to the above space-group names.
They are only intended as comments.
;
_shelx_estimated_absorpt_t_min 0.917
_shelx_estimated_absorpt_t_max 0.957

loop_
_space_group_symop_operation_xyz
'x, y, z'
'-x+1/2, y+1/2, -z+1/2'
'-x, -y, -z'
'x-1/2, -y-1/2, z-1/2'

loop_
_atom_site_label
_atom_site_type_symbol
_atom_site_fract_x
_atom_site_fract_y
_atom_site_fract_z
_atom_site_U_iso_or_equiv
_atom_site_adp_type
_atom_site_occupancy
_atom_site_site_symmetry_order
_atom_site_calc_flag
_atom_site_refinement_flags_posn
_atom_site_refinement_flags_adp
S1 S 0.60428(8) 0.81086(9) 0.51482(6) 0.0688(3) Uani 1 1 d . .
O1 O 0.7438(3) 0.8102(3) 0.2944(2) 0.1246(12) Uani 1 1 d . .
O2 O 0.8897(3) 0.7700(3) 0.4183(2) 0.1233(11) Uani 1 1 d . .
O3 O 0.8413(3) 0.2664(3) 0.4743(2) 0.1080(10) Uani 1 1 d . .
N1 N 0.7945(3) 0.7404(3) 0.3625(2) 0.0783(9) Uani 1 1 d . .
N2 N 0.5454(2) 0.7186(2) 0.33100(17) 0.0529(6) Uani 1 1 d . .
N3 N 0.4584(2) 0.9237(3) 0.35659(17) 0.0673(8) Uani 1 1 d . .
H3A H 0.4430 0.9797 0.3982 0.081 Uiso 1 1 calc R U
C1 C 0.6216(3) 0.6035(3) 0.3693(2) 0.0504(7) Uani 1 1 d . .
C2 C 0.7406(3) 0.6090(3) 0.3839(2) 0.0557(8) Uani 1 1 d . .
C3 C 0.8122(3) 0.4980(4) 0.4203(2) 0.0711(10) Uani 1 1 d . .
H3 H 0.8920 0.5062 0.4309 0.085 Uiso 1 1 calc R U
C4 C 0.7657(3) 0.3735(4) 0.4413(2) 0.0710(10) Uani 1 1 d . .
C5 C 0.6477(3) 0.3649(4) 0.4298(2) 0.0706(10) Uani 1 1 d . .
H5 H 0.6159 0.2825 0.4460 0.085 Uiso 1 1 calc R U
C6 C 0.5777(3) 0.4801(3) 0.3940(2) 0.0626(9) Uani 1 1 d . .
H6 H 0.4984 0.4740 0.3863 0.075 Uiso 1 1 calc R U
C7 C 0.7970(5) 0.1339(5) 0.4887(4) 0.144(2) Uani 1 1 d . .
H7A H 0.7401 0.1042 0.4293 0.215 Uiso 1 1 calc R U
H7B H 0.7613 0.1404 0.5401 0.215 Uiso 1 1 calc R U
H7C H 0.8594 0.0665 0.5066 0.215 Uiso 1 1 calc R U
C8 C 0.5310(3) 0.8200(3) 0.3939(2) 0.0514(7) Uani 1 1 d . .
C9 C 0.4005(3) 0.9562(3) 0.2533(2) 0.0652(9) Uani 1 1 d . .
C10 C 0.4184(3) 0.8346(4) 0.1942(2) 0.0778(10) Uani 1 1 d . .
H10 H 0.3791 0.8355 0.1275 0.093 Uiso 1 1 calc R U
C11 C 0.4855(3) 0.7261(3) 0.2291(2) 0.0609(9) Uani 1 1 d . .
C12 C 0.5042(4) 0.6050(4) 0.1679(2) 0.0906(12) Uani 1 1 d . .
H12A H 0.4784 0.5191 0.1902 0.136 Uiso 1 1 calc R U
H12B H 0.5855 0.5976 0.1737 0.136 Uiso 1 1 calc R U
H12C H 0.4606 0.6209 0.1007 0.136 Uiso 1 1 calc R U
C13 C 0.4575(4) 1.0881(4) 0.2290(3) 0.1071(15) Uani 1 1 d . .
H13A H 0.5391 1.0713 0.2408 0.161 Uiso 1 1 calc R U
H13B H 0.4470 1.1647 0.2693 0.161 Uiso 1 1 calc R U
H13C H 0.4223 1.1118 0.1613 0.161 Uiso 1 1 calc R U
C14 C 0.2731(3) 0.9832(5) 0.2383(3) 0.1233(16) Uani 1 1 d . .
H14A H 0.2411 0.9072 0.2663 0.185 Uiso 1 1 calc R U
H14B H 0.2329 0.9894 0.1695 0.185 Uiso 1 1 calc R U
H14C H 0.2640 1.0702 0.2695 0.185 Uiso 1 1 calc R U

loop_
_atom_site_aniso_label
_atom_site_aniso_U_11
_atom_site_aniso_U_22
_atom_site_aniso_U_33
_atom_site_aniso_U_23
_atom_site_aniso_U_13
_atom_site_aniso_U_12
S1 0.0869(7) 0.0761(6) 0.0395(4) -0.0018(4) 0.0131(4) 0.0251(5)
O1 0.108(2) 0.144(3) 0.111(3) 0.046(2) 0.016(2) -0.0348(19)
O2 0.080(2) 0.147(3) 0.129(3) -0.012(2) 0.0122(19) -0.0444(19)
O3 0.112(2) 0.111(2) 0.092(2) 0.0177(16) 0.0167(16) 0.0603(19)
N1 0.065(2) 0.101(2) 0.070(2) -0.0050(18) 0.0223(18) -0.0112(19)
N2 0.0572(16) 0.0552(16) 0.0437(14) -0.0057(11) 0.0113(12) 0.0074(12)
N3 0.086(2) 0.0703(18) 0.0396(15) -0.0028(12) 0.0104(13) 0.0221(16)
C1 0.0502(19) 0.056(2) 0.0443(17) -0.0073(14) 0.0136(14) 0.0038(16)
C2 0.058(2) 0.065(2) 0.0470(18) -0.0083(15) 0.0200(16) 0.0003(18)
C3 0.053(2) 0.099(3) 0.058(2) -0.0042(19) 0.0118(17) 0.009(2)
C4 0.081(3) 0.077(3) 0.050(2) 0.0010(17) 0.0131(19) 0.032(2)
C5 0.086(3) 0.063(2) 0.064(2) 0.0038(16) 0.025(2) 0.009(2)
C6 0.056(2) 0.066(2) 0.068(2) -0.0050(17) 0.0220(17) 0.0005(18)
C7 0.198(6) 0.099(4) 0.138(5) 0.051(3) 0.057(4) 0.075(4)
C8 0.0567(19) 0.0561(19) 0.0414(16) 0.0019(15) 0.0148(14) 0.0073(16)
C9 0.071(2) 0.072(2) 0.0448(18) 0.0007(16) 0.0055(16) 0.0133(18)
C10 0.087(3) 0.089(3) 0.0448(19) -0.0093(18) 0.0002(18) 0.013(2)
C11 0.071(2) 0.064(2) 0.0426(18) -0.0079(15) 0.0084(16) 0.0051(17)
C12 0.125(3) 0.084(3) 0.050(2) -0.0180(18) 0.007(2) 0.005(2)
C13 0.165(4) 0.090(3) 0.064(3) 0.003(2) 0.030(3) -0.006(3)
C14 0.082(3) 0.182(4) 0.090(3) -0.017(3) 0.002(2) 0.037(3)

loop_
_atom_type_symbol
_atom_type_description
_atom_type_scat_dispersion_real
_atom_type_scat_dispersion_imag
_atom_type_scat_source
C C 0.0033 0.0016 'International Tables Vol C Tables 4.2.6.8 and 6.1.1.4'
H H 0.0000 0.0000 'International Tables Vol C Tables 4.2.6.8 and 6.1.1.4'
N N 0.0061 0.0033 'International Tables Vol C Tables 4.2.6.8 and 6.1.1.4'
O O 0.0106 0.0060 'International Tables Vol C Tables 4.2.6.8 and 6.1.1.4'
S S 0.1246 0.1234 'International Tables Vol C Tables 4.2.6.8 and 6.1.1.4'

loop_
_geom_angle_atom_site_label_1
_geom_angle_atom_site_label_2
_geom_angle_atom_site_label_3
_geom_angle
C4 O3 C7 118.6(4)
O1 N1 O2 124.2(4)
O1 N1 C2 119.4(3)
O2 N1 C2 116.3(3)
C8 N2 C11 121.2(2)
C8 N2 C1 118.7(2)
C11 N2 C1 120.1(2)
C8 N3 C9 128.5(2)
C8 N3 H3A 115.7
C9 N3 H3A 115.7
C6 C1 C2 117.0(3)
C6 C1 N2 119.9(3)
C2 C1 N2 123.1(3)
C3 C2 C1 122.4(3)
C3 C2 N1 117.6(3)
C1 C2 N1 120.0(3)
C2 C3 C4 119.6(3)
C2 C3 H3 120.2
C4 C3 H3 120.2
O3 C4 C3 116.5(4)
O3 C4 C5 123.8(4)
C3 C4 C5 119.7(3)
C6 C5 C4 119.2(3)
C6 C5 H5 120.4
C4 C5 H5 120.4
C1 C6 C5 122.1(3)
C1 C6 H6 119.0
C5 C6 H6 119.0
O3 C7 H7A 109.5
O3 C7 H7B 109.5
H7A C7 H7B 109.5
O3 C7 H7C 109.5
H7A C7 H7C 109.5
H7B C7 H7C 109.5
N3 C8 N2 117.3(2)
N3 C8 S1 122.1(2)
N2 C8 S1 120.6(2)
N3 C9 C10 107.8(2)
N3 C9 C14 109.5(3)
C10 C9 C14 111.6(3)
N3 C9 C13 107.2(3)
C10 C9 C13 110.8(3)
C14 C9 C13 109.8(3)
C11 C10 C9 124.8(3)
C11 C10 H10 117.6
C9 C10 H10 117.6
C10 C11 N2 119.6(3)
C10 C11 C12 124.1(3)
N2 C11 C12 116.3(3)
C11 C12 H12A 109.5
C11 C12 H12B 109.5
H12A C12 H12B 109.5
C11 C12 H12C 109.5
H12A C12 H12C 109.5
H12B C12 H12C 109.5
C9 C13 H13A 109.5
C9 C13 H13B 109.5
H13A C13 H13B 109.5
C9 C13 H13C 109.5
H13A C13 H13C 109.5
H13B C13 H13C 109.5
C9 C14 H14A 109.5
C9 C14 H14B 109.5
H14A C14 H14B 109.5
C9 C14 H14C 109.5
H14A C14 H14C 109.5
H14B C14 H14C 109.5

loop_
_geom_bond_atom_site_label_1
_geom_bond_atom_site_label_2
_geom_bond_distance
S1 C8 1.693(3)
O1 N1 1.185(4)
O2 N1 1.216(4)
O3 C4 1.351(4)
O3 C7 1.404(6)
N1 C2 1.479(4)
N2 C8 1.364(3)
N2 C11 1.422(4)
N2 C1 1.425(3)
N3 C8 1.317(3)
N3 C9 1.466(4)
N3 H3A 0.8600
C1 C6 1.373(4)
C1 C2 1.386(4)
C2 C3 1.360(4)
C3 C4 1.378(5)
C3 H3 0.9300
C4 C5 1.384(5)
C5 C6 1.380(4)
C5 H5 0.9300
C6 H6 0.9300
C7 H7A 0.9600
C7 H7B 0.9600
C7 H7C 0.9600
C9 C10 1.485(4)
C9 C14 1.506(5)
C9 C13 1.517(5)
C10 C11 1.311(4)
C10 H10 0.9300
C11 C12 1.502(4)
C12 H12A 0.9600
C12 H12B 0.9600
C12 H12C 0.9600
C13 H13A 0.9600
C13 H13B 0.9600
C13 H13C 0.9600
C14 H14A 0.9600
C14 H14B 0.9600
C14 H14C 0.9600

loop_
_geom_hbond_atom_site_label_D
_geom_hbond_atom_site_label_H
_geom_hbond_atom_site_label_A
_geom_hbond_distance_DH
_geom_hbond_distance_HA
_geom_hbond_distance_DA
_geom_hbond_angle_DHA
_geom_hbond_site_symmetry_A
N3 H3A S1 0.86 2.50 3.337(3) 165.0 3_676
C5 H5 S1 0.93 3.01 3.752(4) 138.4 3_666

loop_
_geom_torsion_atom_site_label_1
_geom_torsion_atom_site_label_2
_geom_torsion_atom_site_label_3
_geom_torsion_atom_site_label_4
_geom_torsion
C8 N2 C1 C6 94.1(3)
C11 N2 C1 C6 -85.5(3)
C8 N2 C1 C2 -85.6(3)
C11 N2 C1 C2 94.7(3)
C6 C1 C2 C3 0.5(4)
N2 C1 C2 C3 -179.8(3)
C6 C1 C2 N1 -177.7(3)
N2 C1 C2 N1 2.0(4)
O1 N1 C2 C3 144.7(4)
O2 N1 C2 C3 -36.1(4)
O1 N1 C2 C1 -37.1(5)
O2 N1 C2 C1 142.1(3)
C1 C2 C3 C4 1.8(5)
N1 C2 C3 C4 -180.0(3)
C7 O3 C4 C3 -174.6(3)
C7 O3 C4 C5 6.7(5)
C2 C3 C4 O3 178.0(3)
C2 C3 C4 C5 -3.2(5)
O3 C4 C5 C6 -179.0(3)
C3 C4 C5 C6 2.3(5)
C2 C1 C6 C5 -1.4(4)
N2 C1 C6 C5 178.9(3)
C4 C5 C6 C1 0.0(5)
C9 N3 C8 N2 -8.5(5)
C9 N3 C8 S1 171.5(3)
C11 N2 C8 N3 0.8(4)
C1 N2 C8 N3 -178.8(3)
C11 N2 C8 S1 -179.1(2)
C1 N2 C8 S1 1.2(4)
C8 N3 C9 C10 11.0(5)
C8 N3 C9 C14 132.6(4)
C8 N3 C9 C13 -108.3(4)
N3 C9 C10 C11 -7.0(5)
C14 C9 C10 C11 -127.3(4)
C13 C9 C10 C11 110.0(4)
C9 C10 C11 N2 1.4(6)
C9 C10 C11 C12 -179.0(3)
C8 N2 C11 C10 2.4(5)
C1 N2 C11 C10 -177.9(3)
C8 N2 C11 C12 -177.3(3)
C1 N2 C11 C12 2.4(4)
